data_7208533
loop_
_publ_author_name
'Sun, Gong-ming'
'Huang, Hai-xiao'
'Tian, Xiao-zhao'
'Song, Yu-mei'
'Zhu, Yan'
'Yuan, Zi-jun'
'Xu, Wen-yuan'
'Luo, Ming-biao'
'Liu, Shu-juan'
'Feng, Xue-feng'
'Luo, Feng'

_publ_section_title
;
 Carboxylate-assisted acylamide metal--organic frameworks: synthesis,
 structure, thermostability and luminescence studies
;
_journal_issue 19
_journal_name_full CrystEngComm
_journal_page_first 6182
_journal_paper_doi 10.1039/c2ce25602a
_journal_volume 14
_journal_year 2012
_chemical_formula_sum 'C64 H44 N8 O16 Zn2'
_chemical_formula_weight 1311.81
_chemical_name_systematic
;
?
;
_space_group_IT_number 29
_symmetry_cell_setting orthorhombic
_symmetry_space_group_name_Hall 'P 2c -2ac'
_symmetry_space_group_name_H-M 'P c a 21'
_atom_sites_solution_hydrogens geom
_atom_sites_solution_primary direct
_atom_sites_solution_secondary difmap
_audit_creation_method SHELXL-97
_cell_angle_alpha 90.00
_cell_angle_beta 90.00
_cell_angle_gamma 90.00
_cell_formula_units_Z 4
_cell_length_a 15.8517(5)
_cell_length_b 11.2658(4)
_cell_length_c 34.8339(9)
_cell_measurement_reflns_used 4467
_cell_measurement_temperature 296(2)
_cell_measurement_theta_max 24.15
_cell_measurement_theta_min 2.22
_cell_volume 6220.7(3)
_computing_cell_refinement 'Bruker SMART'
_computing_data_collection 'Bruker SMART'
_computing_data_reduction 'Bruker SAINT'
_computing_molecular_graphics 'Bruker SHELXTL'
_computing_publication_material 'Bruker SHELXTL'
_computing_structure_refinement 'SHELXL-97 (Sheldrick, 1997)'
_computing_structure_solution 'SHELXS-97 (Sheldrick, 1990)'
_diffrn_ambient_temperature 296(2)
_diffrn_measured_fraction_theta_full 1.000
_diffrn_measured_fraction_theta_max 1.000
_diffrn_measurement_device_type 'CCD area detector'
_diffrn_measurement_method 'phi and omega scans'
_diffrn_radiation_monochromator graphite
_diffrn_radiation_source 'fine-focus sealed tube'
_diffrn_radiation_type MoK\a
_diffrn_radiation_wavelength 0.71073
_diffrn_reflns_av_R_equivalents 0.0612
_diffrn_reflns_av_sigmaI/netI 0.0877
_diffrn_reflns_limit_h_max 18
_diffrn_reflns_limit_h_min -18
_diffrn_reflns_limit_k_max 13
_diffrn_reflns_limit_k_min -6
_diffrn_reflns_limit_l_max 41
_diffrn_reflns_limit_l_min -41
_diffrn_reflns_number 25243
_diffrn_reflns_theta_full 25.00
_diffrn_reflns_theta_max 25.00
_diffrn_reflns_theta_min 1.17
_exptl_absorpt_coefficient_mu 0.846
_exptl_absorpt_correction_T_max 0.8836
_exptl_absorpt_correction_T_min 0.8490
_exptl_absorpt_correction_type multi-scan
_exptl_absorpt_process_details 'CrystalClear (Rigaku Inc., 2007)'
_exptl_crystal_colour Colorless
_exptl_crystal_density_diffrn 1.401
_exptl_crystal_density_method 'not measured'
_exptl_crystal_description Block
_exptl_crystal_F_000 2688
_exptl_crystal_size_max 0.20
_exptl_crystal_size_mid 0.20
_exptl_crystal_size_min 0.15
_platon_squeeze_details
;
;
_refine_diff_density_max 0.870
_refine_diff_density_min -0.468
_refine_diff_density_rms 0.079
_refine_ls_abs_structure_details 'Flack H D (1983), Acta Cryst. A39, 876-881'
_refine_ls_abs_structure_Flack 0.199(18)
_refine_ls_extinction_method none
_refine_ls_goodness_of_fit_ref 0.983
_refine_ls_hydrogen_treatment constr
_refine_ls_matrix_type full
_refine_ls_number_parameters 812
_refine_ls_number_reflns 10753
_refine_ls_number_restraints 1
_refine_ls_restrained_S_all 0.983
_refine_ls_R_factor_all 0.0925
_refine_ls_R_factor_gt 0.0671
_refine_ls_shift/su_max 0.006
_refine_ls_shift/su_mean 0.000
_refine_ls_structure_factor_coef Fsqd
_refine_ls_weighting_details 'calc w=1/[\s^2^(Fo^2^)+(0.0968P)^2^+0.0000P] where P=(Fo^2^+2Fc^2^)/3'
_refine_ls_weighting_scheme calc
_refine_ls_wR_factor_gt 0.1621
_refine_ls_wR_factor_ref 0.1824
_reflns_number_gt 7743
_reflns_number_total 10753
_reflns_threshold_expression >2sigma(I)
_cod_data_source_file c2ce25602a.txt
_cod_data_source_block 1
_cod_depositor_comments
;
The following automatic conversions were performed:

'_symmetry_cell_setting' value 'Orthorhombic' changed to
'orthorhombic' according to
/home/saulius/struct/CIF-dictionaries/cif_core.dic dictionary named
'cif_core.dic' version 2.4.1 from
2010-06-29.

'_exptl_absorpt_correction_type' value 'Multi-scan'
changed to 'multi-scan' according to
/home/saulius/struct/CIF-dictionaries/cif_core.dic dictionary named
'cif_core.dic' version 2.4.1 from 2010-06-29.

Automatic conversion script
Id: cif_fix_values 1891 2012-01-12 08:04:46Z andrius 
;
_cod_original_sg_symbol_H-M Pca21
_cod_database_code 7208533

loop_
_symmetry_equiv_pos_as_xyz
'x, y, z'
'-x, -y, z+1/2'
'-x+1/2, y, z+1/2'
'x+1/2, -y, z'

loop_
_atom_site_label
_atom_site_type_symbol
_atom_site_fract_x
_atom_site_fract_y
_atom_site_fract_z
_atom_site_U_iso_or_equiv
_atom_site_adp_type
_atom_site_occupancy
_atom_site_symmetry_multiplicity
_atom_site_calc_flag
_atom_site_refinement_flags
C1 C 0.8183(6) 0.5456(11) 0.7452(3) 0.077(3) Uani 1 1 d .
H1 H 0.8442 0.5548 0.7215 0.092 Uiso 1 1 calc R
C2 C 0.8256(5) 0.5032(6) 0.8110(3) 0.044(2) Uani 1 1 d .
H2 H 0.8577 0.4812 0.8321 0.053 Uiso 1 1 calc R
C3 C 0.2558(5) 1.1406(6) 0.8356(2) 0.0398(17) Uani 1 1 d .
H3 H 0.2758 1.1598 0.8599 0.048 Uiso 1 1 calc R
C4 C 0.2115(5) 0.8338(6) 0.5785(2) 0.0405(18) Uani 1 1 d .
H4 H 0.2426 0.8999 0.5861 0.049 Uiso 1 1 calc R
C5 C 0.8271(4) 0.5648(6) 0.9080(2) 0.0335(16) Uani 1 1 d .
C6 C 0.2011(4) 0.8750(6) 0.98996(19) 0.0364(16) Uani 1 1 d .
H6 H 0.1930 0.8007 1.0010 0.044 Uiso 1 1 calc R
C7 C 1.2855(5) 0.1647(6) 1.0635(3) 0.0416(17) Uani 1 1 d .
C8 C 0.6944(5) 0.5500(7) 0.7848(2) 0.046(2) Uani 1 1 d .
H8 H 0.6366 0.5622 0.7870 0.055 Uiso 1 1 calc R
C9 C 0.2007(5) 0.6276(7) 0.5717(3) 0.055(2) Uani 1 1 d .
H9 H 0.2229 0.5516 0.5746 0.066 Uiso 1 1 calc R
C10 C 0.5477(5) 0.6585(6) 0.8644(2) 0.0420(18) Uani 1 1 d .
C11 C 0.1457(5) 0.9663(6) 0.99839(19) 0.0353(16) Uani 1 1 d .
C12 C 0.9305(5) 0.4551(6) 0.9490(2) 0.0389(18) Uani 1 1 d .
H12 H 0.9035 0.3848 0.9423 0.047 Uiso 1 1 calc R
C13 C 0.0892(5) 0.7563(6) 0.5534(3) 0.054(2) Uani 1 1 d .
H13 H 0.0355 0.7665 0.5431 0.065 Uiso 1 1 calc R
C14 C 1.1638(5) 0.3049(6) 1.0654(2) 0.0466(18) Uani 1 1 d .
H14 H 1.1448 0.2649 1.0871 0.056 Uiso 1 1 calc R
C15 C 0.9012(5) 0.5609(6) 0.9349(2) 0.0348(16) Uani 1 1 d .
C16 C 0.3105(5) 1.1316(7) 0.8043(2) 0.0465(19) Uani 1 1 d .
C17 C 0.2467(5) 0.7261(6) 0.5823(2) 0.0419(17) Uani 1 1 d .
C18 C -0.0605(6) 1.0038(7) 0.6220(3) 0.061(3) Uani 1 1 d .
H18 H -0.0914 0.9782 0.6008 0.074 Uiso 1 1 calc R
C19 C 0.2279(5) 1.0948(6) 0.95691(18) 0.0349(16) Uani 1 1 d .
H19 H 0.2371 1.1687 0.9458 0.042 Uiso 1 1 calc R
C20 C 0.8652(5) 0.5160(8) 0.7766(3) 0.059(2) Uani 1 1 d .
H20 H 0.9231 0.5046 0.7745 0.071 Uiso 1 1 calc R
C21 C 0.4935(4) 0.7568(6) 0.8808(2) 0.0350(16) Uani 1 1 d .
C22 C 0.4212(5) 0.7935(6) 0.8620(2) 0.0459(19) Uani 1 1 d .
H22 H 0.4061 0.7575 0.8390 0.055 Uiso 1 1 calc R
C23 C 0.5541(6) 1.1278(7) 0.8669(3) 0.058(2) Uani 1 1 d .
H23 H 0.5301 1.0525 0.8658 0.070 Uiso 1 1 calc R
C24 C 0.5118(5) 1.2248(6) 0.8527(2) 0.0413(17) Uani 1 1 d .
C25 C 0.5041(5) 0.6483(6) 0.5985(2) 0.0445(18) Uani 1 1 d .
H25 H 0.4825 0.6726 0.5749 0.053 Uiso 1 1 calc R
C26 C 1.2362(4) 0.2678(6) 1.04807(19) 0.0376(16) Uani 1 1 d .
C27 C -0.1020(7) 1.0161(9) 0.6561(3) 0.074(3) Uani 1 1 d .
H27 H -0.1599 1.0042 0.6580 0.089 Uiso 1 1 calc R
C28 C 0.5904(5) 0.6282(6) 0.6027(2) 0.048(2) Uani 1 1 d .
H28 H 0.6264 0.6333 0.5817 0.057 Uiso 1 1 calc R
C29 C 1.1464(5) 0.4604(7) 1.0205(2) 0.0448(19) Uani 1 1 d .
C30 C 0.9400(5) 0.6666(7) 0.9454(2) 0.0445(18) Uani 1 1 d .
H30 H 0.9202 0.7384 0.9358 0.053 Uiso 1 1 calc R
C31 C 0.5714(5) 0.5964(10) 0.6705(2) 0.060(3) Uani 1 1 d .
C32 C -0.0548(6) 1.0467(10) 0.6872(3) 0.063(2) Uani 1 1 d .
H32 H -0.0801 1.0558 0.7111 0.076 Uiso 1 1 calc R
C33 C 0.1926(5) 1.0999(8) 0.7627(3) 0.054(2) Uani 1 1 d .
C34 C 0.0683(5) 1.0575(8) 0.6473(2) 0.051(2) Uani 1 1 d .
H34 H 0.1253 1.0746 0.6442 0.061 Uiso 1 1 calc R
C35 C 0.1601(5) 1.0777(6) 0.9822(2) 0.0372(17) Uani 1 1 d .
H35 H 0.1246 1.1408 0.9881 0.045 Uiso 1 1 calc R
C36 C 0.3714(5) 0.8820(6) 0.8767(2) 0.0471(19) Uani 1 1 d .
H36 H 0.3221 0.9048 0.8642 0.056 Uiso 1 1 calc R
C37 C 0.7335(6) 0.5619(9) 0.7487(2) 0.065(3) Uani 1 1 d .
C38 C 0.4508(5) 0.6321(6) 0.6294(2) 0.0436(18) Uani 1 1 d .
C39 C 0.4837(5) 0.6111(8) 0.6650(2) 0.060(2) Uani 1 1 d .
H39 H 0.4478 0.6064 0.6861 0.072 Uiso 1 1 calc R
C40 C 0.1705(5) 1.1198(7) 0.8291(2) 0.0465(19) Uani 1 1 d .
H40 H 0.1336 1.1215 0.8499 0.056 Uiso 1 1 calc R
C41 C 0.6667(5) 1.2555(7) 0.8835(2) 0.055(2) Uani 1 1 d .
H41 H 0.7202 1.2644 0.8941 0.066 Uiso 1 1 calc R
C42 C 1.0013(5) 0.4516(6) 0.9736(2) 0.050(2) Uani 1 1 d .
H42 H 1.0223 0.3796 0.9826 0.060 Uiso 1 1 calc R
C43 C 1.0379(4) 0.5551(6) 0.9839(2) 0.0355(16) Uani 1 1 d .
C44 C 0.1207(5) 0.6444(6) 0.5567(3) 0.061(2) Uani 1 1 d .
H44 H 0.0886 0.5795 0.5490 0.074 Uiso 1 1 calc R
C45 C 0.2784(5) 1.1142(8) 0.7679(3) 0.060(2) Uani 1 1 d .
H45 H 0.3145 1.1121 0.7469 0.072 Uiso 1 1 calc R
C46 C 1.0081(5) 0.6645(6) 0.9701(2) 0.055(2) Uani 1 1 d .
H46 H 1.0339 0.7349 0.9776 0.066 Uiso 1 1 calc R
C47 C 0.3561(5) 0.6442(8) 0.6241(2) 0.053(2) Uani 1 1 d .
C48 C 0.5501(5) 1.3367(7) 0.8546(2) 0.0436(19) Uani 1 1 d .
H48 H 0.5214 1.4023 0.8451 0.052 Uiso 1 1 calc R
C49 C 0.3955(5) 0.9364(6) 0.9103(2) 0.0439(18) Uani 1 1 d .
C50 C 0.4666(5) 0.9008(7) 0.9288(2) 0.050(2) Uani 1 1 d .
H50 H 0.4816 0.9367 0.9519 0.060 Uiso 1 1 calc R
C51 C 1.2627(5) 0.3305(6) 1.0154(2) 0.0440(18) Uani 1 1 d .
H51 H 1.3117 0.3075 1.0027 0.053 Uiso 1 1 calc R
C52 C 0.2686(5) 0.8928(6) 0.96533(19) 0.0399(17) Uani 1 1 d .
H52 H 0.3057 0.8310 0.9600 0.048 Uiso 1 1 calc R
C53 C 0.4020(5) 1.1472(8) 0.8096(2) 0.060(2) Uani 1 1 d .
C54 C 0.1386(5) 1.0969(8) 0.7932(2) 0.054(2) Uani 1 1 d .
H54 H 0.0817 1.0798 0.7897 0.065 Uiso 1 1 calc R
C55 C 1.1177(5) 0.4008(6) 1.0516(2) 0.0460(19) Uani 1 1 d .
H55 H 1.0677 0.4235 1.0635 0.055 Uiso 1 1 calc R
C56 C 0.5158(5) 0.8137(6) 0.9142(2) 0.0430(18) Uani 1 1 d .
H56 H 0.5651 0.7922 0.9268 0.052 Uiso 1 1 calc R
C57 C 0.0324(6) 1.0645(8) 0.6829(2) 0.055(2) Uani 1 1 d .
C58 C 0.6307(6) 1.1441(7) 0.8823(3) 0.070(3) Uani 1 1 d .
H58 H 0.6600 1.0795 0.8923 0.084 Uiso 1 1 calc R
C59 C 0.6215(5) 0.6006(8) 0.6388(2) 0.055(2) Uani 1 1 d .
H59 H 0.6788 0.5844 0.6414 0.066 Uiso 1 1 calc R
C60 C 1.2164(6) 0.4264(7) 1.0017(2) 0.052(2) Uani 1 1 d .
H60 H 1.2336 0.4666 0.9797 0.062 Uiso 1 1 calc R
C61 C 0.2802(5) 1.0026(5) 0.9489(2) 0.0354(16) Uani 1 1 d .
C62 C 0.6010(7) 0.5709(10) 0.7096(3) 0.075(3) Uani 1 1 d .
C63 C 0.1605(6) 1.0744(10) 0.7232(3) 0.072(3) Uani 1 1 d .
C64 C 0.0727(5) 0.9479(6) 1.0249(2) 0.0324(17) Uani 1 1 d .
N1 N 0.1324(3) 0.8513(5) 0.5642(2) 0.0406(14) Uani 1 1 d .
N2 N 0.3304(4) 0.7153(5) 0.5953(2) 0.0481(17) Uani 1 1 d .
H2A H 0.3681 0.7575 0.5840 0.058 Uiso 1 1 calc R
N3 N 0.6854(5) 0.5917(8) 0.7160(2) 0.070(2) Uani 1 1 d .
H3A H 0.7121 0.6273 0.6978 0.084 Uiso 1 1 calc R
N4 N 0.7398(5) 0.5214(5) 0.81617(17) 0.0391(15) Uani 1 1 d .
N5 N 0.4267(4) 1.2147(5) 0.84008(19) 0.0446(16) Uani 1 1 d .
H5 H 0.3886 1.2534 0.8524 0.054 Uiso 1 1 calc R
N6 N 0.0783(5) 1.0988(8) 0.7165(2) 0.070(2) Uani 1 1 d .
H6A H 0.0515 1.1379 0.7338 0.084 Uiso 1 1 calc R
N7 N 0.0217(4) 1.0261(5) 0.61695(18) 0.0438(16) Uani 1 1 d .
N8 N 0.6268(4) 1.3515(5) 0.86969(17) 0.0419(14) Uani 1 1 d .
O1 O 0.9655(6) 0.2348(8) 0.7639(2) 0.125(3) Uani 1 1 d .
O2 O 0.7977(6) 0.7337(9) 0.6663(2) 0.127(3) Uani 1 1 d .
O3 O 0.7812(3) 0.4717(4) 0.90512(16) 0.0415(13) Uani 1 1 d .
O4 O 0.8127(4) 0.6565(5) 0.88985(15) 0.0550(14) Uani 1 1 d .
O5 O 1.2620(4) 0.1133(5) 1.09276(19) 0.0666(17) Uani 1 1 d .
O6 O 1.3524(3) 0.1385(4) 1.04497(16) 0.0511(14) Uani 1 1 d .
O7 O 1.1081(4) 0.5637(4) 1.00820(17) 0.0577(16) Uani 1 1 d .
O8 O 0.6119(3) 0.6300(5) 0.88439(17) 0.0524(14) Uani 1 1 d .
O9 O 0.5270(4) 0.6104(4) 0.83394(17) 0.0590(15) Uani 1 1 d .
O10 O 0.3471(4) 1.0305(4) 0.92373(16) 0.0507(14) Uani 1 1 d .
O11 O 0.0679(3) 0.8536(5) 1.04364(15) 0.0532(14) Uani 1 1 d .
O12 O 0.0173(3) 1.0284(4) 1.02642(14) 0.0411(12) Uani 1 1 d .
O13 O 0.4558(4) 1.0948(9) 0.7894(2) 0.119(4) Uani 1 1 d .
O14 O 0.2071(5) 1.0330(11) 0.6968(2) 0.133(4) Uani 1 1 d .
O15 O 0.3072(4) 0.5928(8) 0.6453(2) 0.105(3) Uani 1 1 d .
O16 O 0.5563(5) 0.5290(12) 0.7344(3) 0.155(5) Uani 1 1 d .
Zn1 Zn 0.07286(5) 1.01470(7) 0.56262(2) 0.0372(2) Uani 1 1 d .
Zn2 Zn 0.68917(6) 0.51091(7) 0.86834(2) 0.0364(2) Uani 1 1 d .

loop_
_atom_site_aniso_label
_atom_site_aniso_U_11
_atom_site_aniso_U_22
_atom_site_aniso_U_33
_atom_site_aniso_U_23
_atom_site_aniso_U_13
_atom_site_aniso_U_12
C1 0.037(6) 0.113(8) 0.080(7) 0.014(7) 0.006(5) 0.017(6)
C2 0.030(5) 0.054(5) 0.048(6) -0.002(3) -0.011(4) 0.020(4)
C3 0.034(4) 0.042(3) 0.043(4) -0.006(3) -0.004(4) -0.006(4)
C4 0.029(4) 0.043(4) 0.050(4) 0.012(3) -0.015(4) -0.009(4)
C5 0.025(4) 0.042(4) 0.033(4) 0.004(3) -0.002(3) 0.000(3)
C6 0.028(4) 0.036(3) 0.045(4) 0.003(3) 0.010(3) 0.008(3)
C7 0.027(4) 0.042(4) 0.056(5) 0.001(4) -0.006(4) 0.004(3)
C8 0.036(5) 0.071(5) 0.032(4) -0.004(4) -0.002(3) 0.005(4)
C9 0.035(5) 0.041(4) 0.088(6) 0.005(4) -0.016(5) 0.000(4)
C10 0.030(4) 0.046(4) 0.050(5) -0.002(4) 0.007(4) 0.000(4)
C11 0.025(4) 0.045(4) 0.036(4) -0.001(3) 0.001(3) 0.006(3)
C12 0.037(5) 0.029(3) 0.051(4) -0.004(3) -0.013(4) 0.011(3)
C13 0.030(4) 0.047(4) 0.085(6) 0.007(4) -0.020(4) 0.001(4)
C14 0.036(4) 0.040(3) 0.064(5) -0.001(4) 0.006(4) 0.000(4)
C15 0.020(4) 0.039(4) 0.045(4) -0.001(3) -0.010(3) 0.000(3)
C16 0.025(4) 0.068(5) 0.047(4) -0.019(4) -0.009(4) -0.001(4)
C17 0.018(4) 0.049(4) 0.059(4) 0.012(3) -0.006(4) 0.007(4)
C18 0.056(7) 0.079(7) 0.049(7) 0.000(4) -0.006(5) -0.024(5)
C19 0.030(4) 0.042(3) 0.033(3) -0.001(3) 0.008(3) 0.002(3)
C20 0.025(4) 0.102(7) 0.051(5) 0.000(4) -0.009(4) 0.021(5)
C21 0.018(4) 0.045(4) 0.042(4) 0.003(3) 0.006(3) 0.001(3)
C22 0.040(5) 0.047(4) 0.051(4) -0.007(4) 0.000(4) 0.000(4)
C23 0.043(5) 0.045(4) 0.086(6) 0.009(5) -0.007(5) -0.010(4)
C24 0.023(4) 0.052(4) 0.049(4) 0.003(3) -0.010(4) -0.001(4)
C25 0.035(4) 0.040(4) 0.059(5) 0.006(3) -0.012(4) 0.004(4)
C26 0.026(4) 0.045(4) 0.041(4) -0.005(3) 0.001(3) 0.010(3)
C27 0.053(6) 0.124(9) 0.046(6) 0.008(5) -0.004(5) 0.005(6)
C28 0.047(5) 0.050(4) 0.046(4) 0.011(4) 0.004(4) 0.009(4)
C29 0.033(4) 0.055(4) 0.046(4) -0.006(4) -0.018(4) 0.020(4)
C30 0.031(4) 0.049(4) 0.054(4) 0.006(3) -0.012(4) 0.000(4)
C31 0.027(4) 0.118(8) 0.037(4) 0.022(5) -0.005(4) -0.008(5)
C32 0.033(5) 0.107(7) 0.049(5) -0.008(5) -0.002(4) -0.001(5)
C33 0.037(5) 0.063(5) 0.063(5) -0.011(4) -0.018(4) -0.007(4)
C34 0.032(5) 0.067(5) 0.053(5) -0.003(4) -0.008(4) -0.006(4)
C35 0.028(4) 0.036(3) 0.048(4) -0.008(3) 0.004(4) 0.008(3)
C36 0.029(4) 0.053(4) 0.059(5) -0.001(4) 0.003(4) 0.000(4)
C37 0.049(6) 0.112(7) 0.035(4) 0.010(5) -0.008(4) 0.019(6)
C38 0.038(5) 0.053(4) 0.040(4) 0.009(3) -0.003(4) 0.001(4)
C39 0.032(5) 0.101(7) 0.048(5) 0.016(4) -0.004(4) -0.010(5)
C40 0.023(4) 0.056(5) 0.061(5) -0.011(4) -0.006(4) 0.003(4)
C41 0.036(5) 0.053(5) 0.076(6) 0.004(4) -0.019(4) 0.000(4)
C42 0.046(5) 0.046(4) 0.057(5) -0.001(4) -0.017(4) 0.021(4)
C43 0.019(4) 0.036(4) 0.052(4) -0.004(3) -0.003(3) 0.005(3)
C44 0.045(5) 0.038(4) 0.101(7) -0.004(4) -0.032(5) -0.009(4)
C45 0.037(5) 0.084(6) 0.061(5) -0.016(4) 0.007(4) -0.015(5)
C46 0.045(5) 0.045(4) 0.074(5) 0.002(4) -0.014(5) -0.007(4)
C47 0.023(4) 0.073(5) 0.062(5) 0.016(4) -0.010(4) -0.006(4)
C48 0.028(4) 0.051(4) 0.052(5) 0.004(3) -0.007(4) -0.002(4)
C49 0.032(4) 0.049(4) 0.050(4) 0.003(3) 0.015(4) 0.002(4)
C50 0.053(5) 0.059(4) 0.039(4) -0.009(3) 0.011(4) 0.007(4)
C51 0.041(5) 0.054(4) 0.037(4) -0.004(3) 0.003(4) 0.015(4)
C52 0.027(4) 0.045(4) 0.048(4) -0.002(3) 0.006(4) 0.008(4)
C53 0.023(4) 0.088(6) 0.070(6) -0.031(5) -0.008(4) 0.004(5)
C54 0.021(4) 0.093(6) 0.048(5) -0.004(4) -0.006(4) -0.015(5)
C55 0.023(4) 0.053(4) 0.062(5) -0.002(4) 0.005(4) 0.014(4)
C56 0.035(4) 0.048(4) 0.046(4) -0.007(3) -0.001(4) 0.010(4)
C57 0.044(5) 0.076(6) 0.046(5) -0.012(4) -0.001(4) 0.002(5)
C58 0.048(6) 0.041(4) 0.120(8) 0.010(4) -0.042(6) -0.004(4)
C59 0.035(5) 0.089(6) 0.041(4) 0.000(4) 0.001(4) 0.012(5)
C60 0.058(6) 0.058(5) 0.040(4) 0.007(3) 0.002(4) 0.004(4)
C61 0.027(4) 0.044(4) 0.035(4) 0.000(3) 0.006(3) 0.003(3)
C62 0.048(6) 0.114(8) 0.063(6) 0.018(6) -0.021(5) -0.020(6)
C63 0.020(5) 0.127(9) 0.070(6) -0.011(6) -0.004(5) -0.001(6)
C64 0.025(4) 0.042(4) 0.031(4) -0.002(3) 0.003(3) -0.009(3)
N1 0.019(3) 0.038(3) 0.064(4) 0.002(3) -0.005(3) 0.001(3)
N2 0.021(3) 0.047(3) 0.076(5) 0.013(3) -0.001(3) 0.001(3)
N3 0.044(5) 0.122(7) 0.045(4) 0.030(4) 0.009(4) -0.010(5)
N4 0.042(4) 0.046(3) 0.030(3) -0.006(3) -0.001(3) 0.012(3)
N5 0.023(3) 0.051(3) 0.060(4) -0.017(3) -0.005(3) -0.003(3)
N6 0.046(5) 0.102(6) 0.063(5) -0.003(4) -0.012(4) -0.002(4)
N7 0.033(4) 0.051(3) 0.047(4) -0.003(3) -0.015(4) -0.005(3)
N8 0.039(4) 0.041(3) 0.046(3) 0.004(3) -0.013(3) 0.004(3)
O1 0.121(7) 0.160(8) 0.095(6) 0.002(5) 0.019(6) 0.046(7)
O2 0.103(7) 0.176(9) 0.101(6) 0.027(6) -0.002(5) -0.043(6)
O3 0.025(3) 0.048(3) 0.052(3) 0.000(2) -0.014(3) -0.010(2)
O4 0.054(4) 0.058(3) 0.054(3) 0.013(3) -0.023(3) -0.008(3)
O5 0.059(4) 0.066(3) 0.074(4) 0.022(3) 0.000(3) 0.013(3)
O6 0.043(3) 0.044(3) 0.067(4) 0.004(2) 0.007(3) 0.013(3)
O7 0.046(4) 0.041(3) 0.086(4) -0.004(3) -0.029(3) 0.009(3)
O8 0.029(3) 0.050(3) 0.078(4) -0.005(3) -0.001(3) 0.012(3)
O9 0.056(4) 0.056(3) 0.066(4) -0.014(3) 0.003(3) 0.007(3)
O10 0.048(3) 0.041(3) 0.064(3) 0.006(2) 0.031(3) 0.014(3)
O11 0.049(4) 0.055(3) 0.055(3) 0.009(2) 0.005(3) -0.004(3)
O12 0.030(3) 0.052(3) 0.042(3) 0.008(2) 0.012(2) 0.005(3)
O13 0.043(4) 0.221(10) 0.092(5) -0.093(6) -0.011(4) 0.021(6)
O14 0.057(5) 0.280(12) 0.062(5) -0.041(6) 0.000(4) 0.039(7)
O15 0.033(4) 0.181(8) 0.101(5) 0.070(6) 0.005(4) -0.009(5)
O16 0.044(5) 0.342(15) 0.080(7) 0.098(8) -0.001(4) -0.018(7)
Zn1 0.0310(5) 0.0418(4) 0.0387(5) 0.0018(5) -0.0066(4) -0.0013(4)
Zn2 0.0285(4) 0.0434(5) 0.0373(5) -0.0002(4) -0.0062(4) 0.0074(4)

loop_
_atom_type_symbol
_atom_type_description
_atom_type_scat_dispersion_real
_atom_type_scat_dispersion_imag
_atom_type_scat_source
C C 0.0033 0.0016 'International Tables Vol C Tables 4.2.6.8 and 6.1.1.4'
H H 0.0000 0.0000 'International Tables Vol C Tables 4.2.6.8 and 6.1.1.4'
O O 0.0106 0.0060 'International Tables Vol C Tables 4.2.6.8 and 6.1.1.4'
N N 0.0061 0.0033 'International Tables Vol C Tables 4.2.6.8 and 6.1.1.4'
Zn Zn 0.2839 1.4301 'International Tables Vol C Tables 4.2.6.8 and 6.1.1.4'

loop_
_geom_angle_atom_site_label_1
_geom_angle_atom_site_label_2
_geom_angle_atom_site_label_3
_geom_angle
_geom_angle_site_symmetry_1
_geom_angle_site_symmetry_3
C37 C1 C20 120.0(10) . .
C37 C1 H1 120.0 . .
C20 C1 H1 120.0 . .
C20 C2 N4 123.5(8) . .
C20 C2 H2 118.3 . .
N4 C2 H2 118.3 . .
C40 C3 C16 117.7(7) . .
C40 C3 H3 121.2 . .
C16 C3 H3 121.2 . .
C17 C4 N1 123.3(7) . .
C17 C4 H4 118.4 . .
N1 C4 H4 118.4 . .
O4 C5 O3 122.8(7) . .
O4 C5 C15 119.2(6) . .
O3 C5 C15 118.0(6) . .
C11 C6 C52 120.9(6) . .
C11 C6 H6 119.5 . .
C52 C6 H6 119.5 . .
O5 C7 O6 124.2(7) . .
O5 C7 C26 120.4(7) . .
O6 C7 C26 115.4(7) . .
N4 C8 C37 120.8(7) . .
N4 C8 H8 119.6 . .
C37 C8 H8 119.6 . .
C44 C9 C17 118.4(7) . .
C44 C9 H9 120.8 . .
C17 C9 H9 120.8 . .
O9 C10 O8 124.7(7) . .
O9 C10 C21 119.6(7) . .
O8 C10 C21 115.6(7) . .
C6 C11 C35 118.6(6) . .
C6 C11 C64 121.3(6) . .
C35 C11 C64 120.1(6) . .
C15 C12 C42 120.7(7) . .
C15 C12 H12 119.7 . .
C42 C12 H12 119.7 . .
N1 C13 C44 122.2(7) . .
N1 C13 H13 118.9 . .
C44 C13 H13 118.9 . .
C26 C14 C55 121.8(8) . .
C26 C14 H14 119.1 . .
C55 C14 H14 119.1 . .
C12 C15 C30 120.2(6) . .
C12 C15 C5 120.8(6) . .
C30 C15 C5 119.0(6) . .
C45 C16 C3 119.9(7) . .
C45 C16 C53 119.7(7) . .
C3 C16 C53 120.3(7) . .
C4 C17 C9 118.8(7) . .
C4 C17 N2 120.1(7) . .
C9 C17 N2 121.0(6) . .
N7 C18 C27 124.3(10) . .
N7 C18 H18 117.9 . .
C27 C18 H18 117.9 . .
C61 C19 C35 119.5(6) . .
C61 C19 H19 120.2 . .
C35 C19 H19 120.2 . .
C2 C20 C1 118.7(8) . .
C2 C20 H20 120.6 . .
C1 C20 H20 120.6 . .
C56 C21 C22 118.3(7) . .
C56 C21 C10 121.0(7) . .
C22 C21 C10 120.7(7) . .
C36 C22 C21 121.2(7) . .
C36 C22 H22 119.4 . .
C21 C22 H22 119.4 . .
C58 C23 C24 118.5(7) . .
C58 C23 H23 120.8 . .
C24 C23 H23 120.8 . .
C23 C24 C48 119.2(7) . .
C23 C24 N5 120.7(7) . .
C48 C24 N5 119.8(7) . .
C38 C25 C28 119.8(7) . .
C38 C25 H25 120.1 . .
C28 C25 H25 120.1 . .
C14 C26 C51 117.2(7) . .
C14 C26 C7 121.1(7) . .
C51 C26 C7 121.7(7) . .
C32 C27 C18 117.0(10) . .
C32 C27 H27 121.5 . .
C18 C27 H27 121.5 . .
C59 C28 C25 118.9(8) . .
C59 C28 H28 120.6 . .
C25 C28 H28 120.6 . .
C55 C29 C60 121.8(7) . .
C55 C29 O7 121.3(7) . .
C60 C29 O7 116.8(7) . .
C46 C30 C15 119.7(7) . .
C46 C30 H30 120.2 . .
C15 C30 H30 120.2 . .
C59 C31 C39 117.5(7) . .
C59 C31 C62 124.9(8) . .
C39 C31 C62 117.5(8) . .
C27 C32 C57 119.4(9) . .
C27 C32 H32 120.3 . .
C57 C32 H32 120.3 . .
C45 C33 C54 121.2(8) . .
C45 C33 C63 118.6(8) . .
C54 C33 C63 120.0(7) . .
N7 C34 C57 120.2(8) . .
N7 C34 H34 119.9 . .
C57 C34 H34 119.9 . .
C11 C35 C19 120.2(6) . .
C11 C35 H35 119.9 . .
C19 C35 H35 119.9 . .
C22 C36 C49 118.8(8) . .
C22 C36 H36 120.6 . .
C49 C36 H36 120.6 . .
C1 C37 N3 119.6(9) . .
C1 C37 C8 120.1(8) . .
N3 C37 C8 120.4(8) . .
C39 C38 C25 119.8(7) . .
C39 C38 C47 120.2(7) . .
C25 C38 C47 119.9(7) . .
C38 C39 C31 121.2(8) . .
C38 C39 H39 119.4 . .
C31 C39 H39 119.4 . .
C54 C40 C3 122.5(7) . .
C54 C40 H40 118.8 . .
C3 C40 H40 118.8 . .
N8 C41 C58 121.9(7) . .
N8 C41 H41 119.1 . .
C58 C41 H41 119.1 . .
C43 C42 C12 118.5(7) . .
C43 C42 H42 120.8 . .
C12 C42 H42 120.8 . .
C42 C43 C46 121.6(7) . .
C42 C43 O7 124.1(6) . .
C46 C43 O7 114.3(6) . .
C13 C44 C9 119.7(7) . .
C13 C44 H44 120.1 . .
C9 C44 H44 120.1 . .
C33 C45 C16 120.1(8) . .
C33 C45 H45 119.9 . .
C16 C45 H45 119.9 . .
C30 C46 C43 119.4(7) . .
C30 C46 H46 120.3 . .
C43 C46 H46 120.3 . .
O15 C47 N2 122.8(7) . .
O15 C47 C38 120.8(7) . .
N2 C47 C38 116.4(7) . .
N8 C48 C24 121.7(7) . .
N8 C48 H48 119.1 . .
C24 C48 H48 119.1 . .
C50 C49 C36 120.2(7) . .
C50 C49 O10 121.5(7) . .
C36 C49 O10 118.2(7) . .
C49 C50 C56 120.8(7) . .
C49 C50 H50 119.6 . .
C56 C50 H50 119.6 . .
C60 C51 C26 120.7(7) . .
C60 C51 H51 119.6 . .
C26 C51 H51 119.6 . .
C61 C52 C6 119.4(6) . .
C61 C52 H52 120.3 . .
C6 C52 H52 120.3 . .
O13 C53 N5 120.2(7) . .
O13 C53 C16 123.0(7) . .
N5 C53 C16 116.6(7) . .
C40 C54 C33 118.3(7) . .
C40 C54 H54 120.8 . .
C33 C54 H54 120.8 . .
C29 C55 C14 119.0(7) . .
C29 C55 H55 120.5 . .
C14 C55 H55 120.5 . .
C50 C56 C21 120.6(7) . .
C50 C56 H56 119.7 . .
C21 C56 H56 119.7 . .
C34 C57 C32 119.9(8) . .
C34 C57 N6 123.1(8) . .
C32 C57 N6 116.8(8) . .
C23 C58 C41 120.7(8) . .
C23 C58 H58 119.6 . .
C41 C58 H58 119.6 . .
C31 C59 C28 122.4(8) . .
C31 C59 H59 118.8 . .
C28 C59 H59 118.8 . .
C29 C60 C51 119.4(7) . .
C29 C60 H60 120.3 . .
C51 C60 H60 120.3 . .
C19 C61 C52 121.3(7) . .
C19 C61 O10 114.6(6) . .
C52 C61 O10 124.0(6) . .
O16 C62 N3 121.3(9) . .
O16 C62 C31 123.3(9) . .
N3 C62 C31 115.4(9) . .
O14 C63 N6 120.8(9) . .
O14 C63 C33 122.7(8) . .
N6 C63 C33 116.5(9) . .
O11 C64 O12 123.1(7) . .
O11 C64 C11 119.3(7) . .
O12 C64 C11 117.6(6) . .
C13 N1 C4 117.6(6) . .
C13 N1 Zn1 118.4(5) . .
C4 N1 Zn1 123.9(5) . .
C47 N2 C17 125.3(7) . .
C47 N2 H2A 117.4 . .
C17 N2 H2A 117.4 . .
C62 N3 C37 128.0(8) . .
C62 N3 H3A 116.0 . .
C37 N3 H3A 116.0 . .
C8 N4 C2 116.9(7) . .
C8 N4 Zn2 122.7(5) . .
C2 N4 Zn2 120.3(6) . .
C53 N5 C24 123.9(7) . .
C53 N5 H5 118.0 . .
C24 N5 H5 118.0 . .
C63 N6 C57 125.1(9) . .
C63 N6 H6A 117.4 . .
C57 N6 H6A 117.4 . .
C34 N7 C18 119.0(8) . .
C34 N7 Zn1 121.6(5) . .
C18 N7 Zn1 119.4(6) . .
C41 N8 C48 118.0(7) . .
C41 N8 Zn2 119.1(5) . 1_565
C48 N8 Zn2 122.7(5) . 1_565
C5 O3 Zn2 106.6(4) . .
C7 O6 Zn1 121.0(5) . 3_645
C29 O7 C43 118.6(6) . .
C10 O8 Zn2 122.2(5) . .
C49 O10 C61 117.1(5) . .
C64 O12 Zn1 110.8(4) . 2_575
O6 Zn1 O12 114.9(2) 3_664 2_574
O6 Zn1 N7 119.2(2) 3_664 .
O12 Zn1 N7 108.5(2) 2_574 .
O6 Zn1 N1 111.8(2) 3_664 .
O12 Zn1 N1 97.4(2) 2_574 .
N7 Zn1 N1 102.1(3) . .
O8 Zn2 N4 119.1(2) . .
O8 Zn2 O3 116.1(2) . .
N4 Zn2 O3 107.8(3) . .
O8 Zn2 N8 107.5(3) . 1_545
N4 Zn2 N8 105.5(2) . 1_545
O3 Zn2 N8 98.3(2) . 1_545

loop_
_geom_bond_atom_site_label_1
_geom_bond_atom_site_label_2
_geom_bond_distance
_geom_bond_site_symmetry_2
C1 C37 1.362(12) .
C1 C20 1.361(13) .
C1 H1 0.9300 .
C2 C20 1.361(14) .
C2 N4 1.387(10) .
C2 H2 0.9300 .
C3 C40 1.392(10) .
C3 C16 1.397(10) .
C3 H3 0.9300 .
C4 C17 1.343(9) .
C4 N1 1.364(9) .
C4 H4 0.9300 .
C5 O4 1.232(8) .
C5 O3 1.281(8) .
C5 C15 1.505(9) .
C6 C11 1.385(9) .
C6 C52 1.385(9) .
C6 H6 0.9300 .
C7 O5 1.229(9) .
C7 O6 1.277(9) .
C7 C26 1.500(9) .
C8 N4 1.347(10) .
C8 C37 1.409(11) .
C8 H8 0.9300 .
C9 C44 1.385(11) .
C9 C17 1.378(10) .
C9 H9 0.9300 .
C10 O9 1.237(9) .
C10 O8 1.274(10) .
C10 C21 1.513(10) .
C11 C35 1.395(10) .
C11 C64 1.494(10) .
C12 C15 1.370(9) .
C12 C42 1.414(10) .
C12 H12 0.9300 .
C13 N1 1.325(9) .
C13 C44 1.361(10) .
C13 H13 0.9300 .
C14 C26 1.363(10) .
C14 C55 1.391(10) .
C14 H14 0.9300 .
C15 C30 1.388(10) .
C16 C45 1.379(11) .
C16 C53 1.472(10) .
C17 N2 1.406(9) .
C18 N7 1.338(11) .
C18 C27 1.366(15) .
C18 H18 0.9300 .
C19 C61 1.357(9) .
C19 C35 1.403(10) .
C19 H19 0.9300 .
C20 H20 0.9300 .
C21 C56 1.372(9) .
C21 C22 1.383(10) .
C22 C36 1.371(10) .
C22 H22 0.9300 .
C23 C58 1.341(12) .
C23 C24 1.373(10) .
C23 H23 0.9300 .
C24 C48 1.401(10) .
C24 N5 1.424(9) .
C25 C38 1.380(10) .
C25 C28 1.395(10) .
C25 H25 0.9300 .
C26 C51 1.405(10) .
C27 C32 1.362(13) .
C27 H27 0.9300 .
C28 C59 1.384(10) .
C28 H28 0.9300 .
C29 C55 1.354(10) .
C29 C60 1.344(11) .
C29 O7 1.381(9) .
C30 C46 1.381(10) .
C30 H30 0.9300 .
C31 C59 1.361(11) .
C31 C39 1.412(11) .
C31 C62 1.469(12) .
C32 C57 1.406(12) .
C32 H32 0.9300 .
C33 C45 1.382(11) .
C33 C54 1.364(11) .
C33 C63 1.496(12) .
C34 N7 1.337(10) .
C34 C57 1.366(11) .
C34 H34 0.9300 .
C35 H35 0.9300 .
C36 C49 1.373(11) .
C36 H36 0.9300 .
C37 N3 1.412(10) .
C38 C39 1.369(10) .
C38 C47 1.518(10) .
C39 H39 0.9300 .
C40 C54 1.374(10) .
C40 H40 0.9300 .
C41 N8 1.342(9) .
C41 C58 1.379(11) .
C41 H41 0.9300 .
C42 C43 1.350(10) .
C42 H42 0.9300 .
C43 C46 1.404(10) .
C43 O7 1.403(9) .
C44 H44 0.9300 .
C45 H45 0.9300 .
C46 H46 0.9300 .
C47 O15 1.217(9) .
C47 N2 1.345(10) .
C48 N8 1.334(10) .
C48 H48 0.9300 .
C49 C50 1.359(11) .
C49 O10 1.390(9) .
C50 C56 1.353(10) .
C50 H50 0.9300 .
C51 C60 1.390(10) .
C51 H51 0.9300 .
C52 C61 1.376(9) .
C52 H52 0.9300 .
C53 O13 1.253(10) .
C53 N5 1.364(10) .
C54 H54 0.9300 .
C55 H55 0.9300 .
C56 H56 0.9300 .
C57 N6 1.431(11) .
C58 H58 0.9300 .
C59 H59 0.9300 .
C60 H60 0.9300 .
C61 O10 1.411(9) .
C62 O16 1.214(12) .
C62 N3 1.377(11) .
C63 O14 1.266(12) .
C63 N6 1.352(11) .
C64 O11 1.249(9) .
C64 O12 1.264(9) .
N1 Zn1 2.070(5) .
N2 H2A 0.8600 .
N3 H3A 0.8600 .
N4 Zn2 1.990(6) .
N5 H5 0.8600 .
N6 H6A 0.8600 .
N7 Zn1 2.063(7) .
N8 Zn2 2.051(6) 1_565
O3 Zn2 1.991(5) .
O6 Zn1 1.931(5) 3_645
O8 Zn2 1.900(5) .
O12 Zn1 1.967(5) 2_575
Zn1 O6 1.931(5) 3_664
Zn1 O12 1.967(5) 2_574
Zn2 N8 2.051(6) 1_545

loop_
_geom_torsion_atom_site_label_1
_geom_torsion_atom_site_label_2
_geom_torsion_atom_site_label_3
_geom_torsion_atom_site_label_4
_geom_torsion
_geom_torsion_site_symmetry_4
C52 C6 C11 C35 -1.3(11) .
C52 C6 C11 C64 179.9(6) .
C42 C12 C15 C30 -1.3(11) .
C42 C12 C15 C5 178.6(7) .
O4 C5 C15 C12 -165.4(7) .
O3 C5 C15 C12 14.8(10) .
O4 C5 C15 C30 14.5(11) .
O3 C5 C15 C30 -165.3(7) .
C40 C3 C16 C45 6.2(11) .
C40 C3 C16 C53 -177.2(8) .
N1 C4 C17 C9 -0.9(12) .
N1 C4 C17 N2 176.5(7) .
C44 C9 C17 C4 1.6(13) .
C44 C9 C17 N2 -175.8(8) .
N4 C2 C20 C1 -1.4(14) .
C37 C1 C20 C2 -0.1(17) .
O9 C10 C21 C56 -178.5(7) .
O8 C10 C21 C56 3.0(10) .
O9 C10 C21 C22 -0.2(11) .
O8 C10 C21 C22 -178.7(7) .
C56 C21 C22 C36 -1.9(11) .
C10 C21 C22 C36 179.7(7) .
C58 C23 C24 C48 0.4(13) .
C58 C23 C24 N5 -172.9(8) .
C55 C14 C26 C51 -0.1(11) .
C55 C14 C26 C7 179.6(7) .
O5 C7 C26 C14 -1.5(11) .
O6 C7 C26 C14 -179.7(7) .
O5 C7 C26 C51 178.2(7) .
O6 C7 C26 C51 0.0(10) .
N7 C18 C27 C32 -3.9(15) .
C38 C25 C28 C59 -4.7(11) .
C12 C15 C30 C46 -0.2(11) .
C5 C15 C30 C46 180.0(7) .
C18 C27 C32 C57 0.4(15) .
C6 C11 C35 C19 2.0(11) .
C64 C11 C35 C19 -179.2(6) .
C61 C19 C35 C11 -1.0(11) .
C21 C22 C36 C49 1.6(11) .
C20 C1 C37 N3 -179.5(10) .
C20 C1 C37 C8 1.1(17) .
N4 C8 C37 C1 -0.8(15) .
N4 C8 C37 N3 179.9(8) .
C28 C25 C38 C39 8.2(11) .
C28 C25 C38 C47 -175.1(7) .
C25 C38 C39 C31 -5.0(14) .
C47 C38 C39 C31 178.3(9) .
C59 C31 C39 C38 -1.8(15) .
C62 C31 C39 C38 -178.4(9) .
C16 C3 C40 C54 -3.2(11) .
C15 C12 C42 C43 2.0(12) .
C12 C42 C43 C46 -1.2(12) .
C12 C42 C43 O7 179.8(7) .
N1 C13 C44 C9 -0.4(15) .
C17 C9 C44 C13 -1.0(14) .
C54 C33 C45 C16 -3.2(15) .
C63 C33 C45 C16 -176.6(8) .
C3 C16 C45 C33 -3.2(13) .
C53 C16 C45 C33 -179.8(8) .
C15 C30 C46 C43 0.9(12) .
C42 C43 C46 C30 -0.2(12) .
O7 C43 C46 C30 178.9(7) .
C39 C38 C47 O15 -29.1(14) .
C25 C38 C47 O15 154.2(9) .
C39 C38 C47 N2 150.1(8) .
C25 C38 C47 N2 -26.6(11) .
C23 C24 C48 N8 0.2(12) .
N5 C24 C48 N8 173.5(7) .
C22 C36 C49 C50 -1.5(11) .
C22 C36 C49 O10 176.4(7) .
C36 C49 C50 C56 1.7(12) .
O10 C49 C50 C56 -176.1(7) .
C14 C26 C51 C60 0.2(11) .
C7 C26 C51 C60 -179.5(7) .
C11 C6 C52 C61 -0.4(11) .
C45 C16 C53 O13 -34.5(14) .
C3 C16 C53 O13 148.9(10) .
C45 C16 C53 N5 151.0(8) .
C3 C16 C53 N5 -25.6(12) .
C3 C40 C54 C33 -2.9(13) .
C45 C33 C54 C40 6.1(14) .
C63 C33 C54 C40 179.5(8) .
C60 C29 C55 C14 2.9(12) .
O7 C29 C55 C14 -172.8(7) .
C26 C14 C55 C29 -1.4(12) .
C49 C50 C56 C21 -2.1(12) .
C22 C21 C56 C50 2.1(11) .
C10 C21 C56 C50 -179.5(7) .
N7 C34 C57 C32 -4.4(14) .
N7 C34 C57 N6 -179.3(8) .
C27 C32 C57 C34 3.6(15) .
C27 C32 C57 N6 178.8(9) .
C24 C23 C58 C41 -0.7(16) .
N8 C41 C58 C23 0.5(15) .
C39 C31 C59 C28 5.4(15) .
C62 C31 C59 C28 -178.2(10) .
C25 C28 C59 C31 -2.3(13) .
C55 C29 C60 C51 -2.8(12) .
O7 C29 C60 C51 173.1(7) .
C26 C51 C60 C29 1.2(12) .
C35 C19 C61 C52 -0.8(11) .
C35 C19 C61 O10 -178.8(6) .
C6 C52 C61 C19 1.5(11) .
C6 C52 C61 O10 179.4(7) .
C59 C31 C62 O16 -154.4(13) .
C39 C31 C62 O16 21.9(19) .
C59 C31 C62 N3 22.1(17) .
C39 C31 C62 N3 -161.6(10) .
C45 C33 C63 O14 20.4(17) .
C54 C33 C63 O14 -153.2(12) .
C45 C33 C63 N6 -159.2(10) .
C54 C33 C63 N6 27.3(14) .
C6 C11 C64 O11 9.5(11) .
C35 C11 C64 O11 -169.3(7) .
C6 C11 C64 O12 -168.7(6) .
C35 C11 C64 O12 12.5(10) .
C44 C13 N1 C4 1.1(13) .
C44 C13 N1 Zn1 -174.0(7) .
C17 C4 N1 C13 -0.5(12) .
C17 C4 N1 Zn1 174.4(6) .
O15 C47 N2 C17 -9.9(14) .
C38 C47 N2 C17 170.9(7) .
C4 C17 N2 C47 129.3(9) .
C9 C17 N2 C47 -53.4(12) .
O16 C62 N3 C37 5(2) .
C31 C62 N3 C37 -171.3(10) .
C1 C37 N3 C62 154.4(12) .
C8 C37 N3 C62 -26.3(16) .
C37 C8 N4 C2 -0.6(11) .
C37 C8 N4 Zn2 177.0(7) .
C20 C2 N4 C8 1.7(11) .
C20 C2 N4 Zn2 -176.0(6) .
O13 C53 N5 C24 -4.2(14) .
C16 C53 N5 C24 170.5(7) .
C23 C24 N5 C53 -64.5(11) .
C48 C24 N5 C53 122.3(9) .
O14 C63 N6 C57 10.5(18) .
C33 C63 N6 C57 -169.9(8) .
C34 C57 N6 C63 -33.4(15) .
C32 C57 N6 C63 151.6(10) .
C57 C34 N7 C18 1.1(12) .
C57 C34 N7 Zn1 179.8(6) .
C27 C18 N7 C34 3.2(14) .
C27 C18 N7 Zn1 -175.6(7) .
C58 C41 N8 C48 0.0(12) .
C58 C41 N8 Zn2 -174.7(7) 1_565
C24 C48 N8 C41 -0.4(12) .
C24 C48 N8 Zn2 174.1(6) 1_565
O4 C5 O3 Zn2 -1.0(8) .
C15 C5 O3 Zn2 178.7(5) .
O5 C7 O6 Zn1 -2.0(11) 3_645
C26 C7 O6 Zn1 176.1(4) 3_645
C55 C29 O7 C43 -84.8(9) .
C60 C29 O7 C43 99.2(9) .
C42 C43 O7 C29 4.6(11) .
C46 C43 O7 C29 -174.5(7) .
O9 C10 O8 Zn2 2.8(11) .
C21 C10 O8 Zn2 -178.8(4) .
C50 C49 O10 C61 -91.9(9) .
C36 C49 O10 C61 90.2(9) .
C19 C61 O10 C49 -171.3(6) .
C52 C61 O10 C49 10.7(11) .
O11 C64 O12 Zn1 1.4(9) 2_575
C11 C64 O12 Zn1 179.5(5) 2_575
C34 N7 Zn1 O6 -44.0(7) 3_664
C18 N7 Zn1 O6 134.7(6) 3_664
C34 N7 Zn1 O12 -178.1(6) 2_574
C18 N7 Zn1 O12 0.6(7) 2_574
C34 N7 Zn1 N1 79.8(6) .
C18 N7 Zn1 N1 -101.5(6) .
C13 N1 Zn1 O6 -140.8(6) 3_664
C4 N1 Zn1 O6 44.4(7) 3_664
C13 N1 Zn1 O12 -20.2(7) 2_574
C4 N1 Zn1 O12 164.9(6) 2_574
C13 N1 Zn1 N7 90.6(7) .
C4 N1 Zn1 N7 -84.3(6) .
C10 O8 Zn2 N4 52.5(7) .
C10 O8 Zn2 O3 -176.1(6) .
C10 O8 Zn2 N8 -67.3(6) 1_545
C8 N4 Zn2 O8 -43.1(7) .
C2 N4 Zn2 O8 134.5(5) .
C8 N4 Zn2 O3 -178.1(6) .
C2 N4 Zn2 O3 -0.5(6) .
C8 N4 Zn2 N8 77.7(6) 1_545
C2 N4 Zn2 N8 -104.8(5) 1_545
C5 O3 Zn2 O8 -65.3(5) .
C5 O3 Zn2 N4 71.3(5) .
C5 O3 Zn2 N8 -179.4(4) 1_545

loop_
_platon_squeeze_void_nr
_platon_squeeze_void_average_x
_platon_squeeze_void_average_y
_platon_squeeze_void_average_z
_platon_squeeze_void_volume
_platon_squeeze_void_count_electrons
_platon_squeeze_void_content
1 0.872 0.248 0.283 196 63 ' '
2 0.628 0.248 0.783 196 63 ' '
3 0.372 0.751 0.283 196 63 ' '
4 0.128 0.751 0.783 196 63 ' '
